data_1552836
loop_
_publ_author_name
'Gao, Qingqing'
'Qiu, Zijie'
'Elsegood, Mark R. J.'
'Chen, Ming'
'Wang, Jianguo'
'Kwok, Ryan T. K.'
'Lam, Jacky W. Y.'
'Tang, Ben Zhong'

_publ_section_title
;
 Regio- and Stereoselective Polymerization of Diynes with Inorganic
 Comonomer: A Facile Strategy to Conjugated Poly(p-arylene dihalodiene)s
 with Processability and Postfunctionalizability
;
_journal_issue 9
_journal_name_full Macromolecules
_journal_page_first 3497
_journal_paper_doi 10.1021/acs.macromol.8b00435
_journal_volume 51
_journal_year 2018
_chemical_formula_moiety 'C16 H12 Br2'
_chemical_formula_sum 'C16 H12 Br2'
_chemical_formula_weight 364.08
_space_group_crystal_system triclinic
_space_group_IT_number 2
_space_group_name_Hall '-P 1'
_space_group_name_H-M_alt 'P -1'
_atom_sites_solution_hydrogens geom
_atom_sites_solution_primary iterative
_audit_creation_method SHELXL-2014/7
_cell_angle_alpha 73.731(3)
_cell_angle_beta 85.809(3)
_cell_angle_gamma 80.334(3)
_cell_formula_units_Z 2
_cell_length_a 8.3044(14)
_cell_length_b 9.3370(15)
_cell_length_c 9.3521(16)
_cell_measurement_reflns_used 3366
_cell_measurement_temperature 150(2)
_cell_measurement_theta_max 30.30
_cell_measurement_theta_min 2.30
_cell_volume 686.0(2)
_computing_cell_refinement 'Bruker SAINT'
_computing_data_collection 'Bruker APEX 2'
_computing_data_reduction 'Bruker SAINT'
_computing_molecular_graphics 'Bruker SHELXTL'
_computing_publication_material 'Bruker SHELXTL'
_computing_structure_refinement 'SHELXL-2014/7 (Sheldrick, 2014)'
_computing_structure_solution 'SHELXS-97 (Sheldrick, 2008)'
_diffrn_ambient_temperature 150(2)
_diffrn_measured_fraction_theta_full 1.000
_diffrn_measured_fraction_theta_max 0.989
_diffrn_measurement_device_type 'Bruker APEX 2 CCD area detector diffractometer'
_diffrn_measurement_method '\w rotation with narrow frames'
_diffrn_radiation_monochromator graphite
_diffrn_radiation_type MoK\a
_diffrn_radiation_wavelength 0.71073
_diffrn_reflns_av_R_equivalents 0.0498
_diffrn_reflns_av_unetI/netI 0.0561
_diffrn_reflns_Laue_measured_fraction_full 1.000
_diffrn_reflns_Laue_measured_fraction_max 0.989
_diffrn_reflns_limit_h_max 11
_diffrn_reflns_limit_h_min -11
_diffrn_reflns_limit_k_max 13
_diffrn_reflns_limit_k_min -13
_diffrn_reflns_limit_l_max 13
_diffrn_reflns_limit_l_min -13
_diffrn_reflns_number 11004
_diffrn_reflns_point_group_measured_fraction_full 1.000
_diffrn_reflns_point_group_measured_fraction_max 0.989
_diffrn_reflns_theta_full 25.242
_diffrn_reflns_theta_max 30.532
_diffrn_reflns_theta_min 2.269
_diffrn_source 'fine-focus sealed tube'
_exptl_absorpt_coefficient_mu 5.887
_exptl_absorpt_correction_T_max 0.386
_exptl_absorpt_correction_T_min 0.086
_exptl_absorpt_correction_type multi-scan
_exptl_absorpt_process_details 'SADABS v2012/1, Sheldrick, G.M., (2012)'
_exptl_crystal_colour colourless
_exptl_crystal_density_diffrn 1.763
_exptl_crystal_density_method 'not measured'
_exptl_crystal_description block
_exptl_crystal_F_000 356
_exptl_crystal_size_max 0.820
_exptl_crystal_size_mid 0.510
_exptl_crystal_size_min 0.200
_refine_diff_density_max 0.699
_refine_diff_density_min -0.916
_refine_diff_density_rms 0.099
_refine_ls_extinction_coef 0.0367(18)
_refine_ls_extinction_expression Fc^*^=kFc[1+0.001xFc^2^\l^3^/sin(2\q)]^-1/4^
_refine_ls_extinction_method 'SHELXL-2014/7 (Sheldrick 2014)'
_refine_ls_goodness_of_fit_ref 1.046
_refine_ls_hydrogen_treatment constr
_refine_ls_matrix_type full
_refine_ls_number_parameters 164
_refine_ls_number_reflns 4143
_refine_ls_number_restraints 0
_refine_ls_restrained_S_all 1.046
_refine_ls_R_factor_all 0.0506
_refine_ls_R_factor_gt 0.0335
_refine_ls_shift/su_max 0.001
_refine_ls_shift/su_mean 0.000
_refine_ls_structure_factor_coef Fsqd
_refine_ls_weighting_details 'w=1/[\s^2^(Fo^2^)+(0.0281P)^2^] where P=(Fo^2^+2Fc^2^)/3'
_refine_ls_weighting_scheme calc
_refine_ls_wR_factor_gt 0.0811
_refine_ls_wR_factor_ref 0.0880
_reflns_Friedel_coverage 0.000
_reflns_number_gt 3063
_reflns_number_total 4143
_reflns_threshold_expression 'I > 2\s(I)'
_cod_data_source_file ma8b00435_si_002.cif
_cod_data_source_block 3
_cod_database_code 1552836
_shelx_shelxl_version_number 2014/7
_shelx_space_group_comment
; 
The symmetry employed for this shelxl refinement is uniquely defined 
by the following loop, which should always be used as a source of 
symmetry information in preference to the above space-group names. 
They are only intended as comments. 
;
_shelx_estimated_absorpt_t_min 0.086
_shelx_estimated_absorpt_t_max 0.386

loop_
_space_group_symop_operation_xyz
'x, y, z'
'-x, -y, -z'

loop_
_atom_site_label
_atom_site_type_symbol
_atom_site_fract_x
_atom_site_fract_y
_atom_site_fract_z
_atom_site_U_iso_or_equiv
_atom_site_adp_type
_atom_site_occupancy
_atom_site_site_symmetry_order
_atom_site_calc_flag
_atom_site_refinement_flags_posn
_atom_site_refinement_flags_adp
C1 C 0.3263(2) 0.6582(2) 0.1951(2) 0.0181(4) Uani 1 1 d . .
Br1 Br 0.44050(3) 0.80095(2) 0.05493(3) 0.03151(10) Uani 1 1 d . .
C2 C 0.4094(2) 0.5208(2) 0.2602(2) 0.0208(4) Uani 1 1 d . .
H2 H 0.3498 0.4522 0.3295 0.025 Uiso 1 1 calc R U
C3 C 0.5791(2) 0.4675(2) 0.2352(2) 0.0209(4) Uani 1 1 d . .
H3 H 0.6357 0.5327 0.1591 0.025 Uiso 1 1 calc R U
C4 C 0.6665(2) 0.3355(2) 0.3079(2) 0.0191(4) Uani 1 1 d . .
Br2 Br 0.56466(3) 0.19547(3) 0.46164(3) 0.03497(10) Uani 1 1 d . .
C5 C 0.1518(2) 0.7108(2) 0.2228(2) 0.0167(4) Uani 1 1 d . .
C6 C 0.0834(2) 0.8628(2) 0.1790(2) 0.0206(4) Uani 1 1 d . .
H6 H 0.1505 0.9360 0.1301 0.025 Uiso 1 1 calc R U
C7 C -0.0812(3) 0.9092(2) 0.2056(2) 0.0234(4) Uani 1 1 d . .
H7 H -0.1255 1.0133 0.1742 0.028 Uiso 1 1 calc R U
C8 C -0.1809(3) 0.8044(3) 0.2776(2) 0.0230(4) Uani 1 1 d . .
H8 H -0.2936 0.8361 0.2955 0.028 Uiso 1 1 calc R U
C9 C -0.1146(3) 0.6527(2) 0.3233(2) 0.0226(4) Uani 1 1 d . .
H9 H -0.1822 0.5806 0.3740 0.027 Uiso 1 1 calc R U
C10 C 0.0488(2) 0.6051(2) 0.2958(2) 0.0190(4) Uani 1 1 d . .
H10 H 0.0919 0.5007 0.3263 0.023 Uiso 1 1 calc R U
C11 C 0.8415(2) 0.2888(2) 0.2787(2) 0.0158(4) Uani 1 1 d . .
C12 C 0.9066(2) 0.3303(2) 0.1328(2) 0.0199(4) Uani 1 1 d . .
H12 H 0.8366 0.3855 0.0534 0.024 Uiso 1 1 calc R U
C13 C 1.0714(3) 0.2918(2) 0.1030(2) 0.0223(4) Uani 1 1 d . .
H13 H 1.1134 0.3195 0.0035 0.027 Uiso 1 1 calc R U
C14 C 1.1759(3) 0.2126(2) 0.2184(2) 0.0217(4) Uani 1 1 d . .
H14 H 1.2894 0.1878 0.1984 0.026 Uiso 1 1 calc R U
C15 C 1.1127(2) 0.1703(2) 0.3629(2) 0.0203(4) Uani 1 1 d . .
H15 H 1.1835 0.1156 0.4418 0.024 Uiso 1 1 calc R U
C16 C 0.9479(2) 0.2067(2) 0.3936(2) 0.0184(4) Uani 1 1 d . .
H16 H 0.9063 0.1759 0.4930 0.022 Uiso 1 1 calc R U

loop_
_atom_site_aniso_label
_atom_site_aniso_U_11
_atom_site_aniso_U_22
_atom_site_aniso_U_33
_atom_site_aniso_U_23
_atom_site_aniso_U_13
_atom_site_aniso_U_12
C1 0.0186(10) 0.0159(10) 0.0194(9) -0.0027(7) -0.0017(7) -0.0046(8)
Br1 0.02226(14) 0.02377(15) 0.03784(15) 0.00854(10) 0.00375(10) -0.00485(9)
C2 0.0194(10) 0.0181(10) 0.0240(9) -0.0027(8) -0.0011(8) -0.0050(8)
C3 0.0186(10) 0.0177(10) 0.0246(10) -0.0022(8) -0.0009(8) -0.0036(8)
C4 0.0209(10) 0.0157(10) 0.0197(9) -0.0028(7) -0.0005(7) -0.0034(8)
Br2 0.02149(14) 0.02676(15) 0.04242(16) 0.01166(11) 0.00590(10) -0.00312(10)
C5 0.0200(10) 0.0153(10) 0.0145(8) -0.0025(7) -0.0038(7) -0.0029(7)
C6 0.0273(11) 0.0151(10) 0.0186(9) -0.0030(7) -0.0008(8) -0.0038(8)
C7 0.0289(11) 0.0165(10) 0.0220(9) -0.0044(8) -0.0019(8) 0.0036(8)
C8 0.0209(10) 0.0285(12) 0.0199(9) -0.0096(8) -0.0009(8) 0.0003(9)
C9 0.0241(11) 0.0240(12) 0.0213(9) -0.0065(8) -0.0010(8) -0.0075(9)
C10 0.0220(10) 0.0157(10) 0.0190(9) -0.0030(7) -0.0028(7) -0.0041(8)
C11 0.0184(9) 0.0104(9) 0.0188(8) -0.0030(7) -0.0015(7) -0.0042(7)
C12 0.0258(10) 0.0156(10) 0.0169(9) -0.0009(7) -0.0029(7) -0.0042(8)
C13 0.0275(11) 0.0204(11) 0.0182(9) -0.0044(8) 0.0036(8) -0.0051(8)
C14 0.0178(10) 0.0202(11) 0.0272(10) -0.0069(8) 0.0036(8) -0.0039(8)
C15 0.0224(10) 0.0169(10) 0.0200(9) -0.0026(7) -0.0039(8) -0.0011(8)
C16 0.0240(10) 0.0160(10) 0.0140(8) -0.0018(7) -0.0010(7) -0.0036(8)

loop_
_atom_type_symbol
_atom_type_description
_atom_type_scat_dispersion_real
_atom_type_scat_dispersion_imag
_atom_type_scat_source
C C 0.0033 0.0016 'International Tables Vol C Tables 4.2.6.8 and 6.1.1.4'
H H 0.0000 0.0000 'International Tables Vol C Tables 4.2.6.8 and 6.1.1.4'
Br Br -0.2901 2.4595 'International Tables Vol C Tables 4.2.6.8 and 6.1.1.4'

loop_
_geom_angle_atom_site_label_1
_geom_angle_atom_site_label_2
_geom_angle_atom_site_label_3
_geom_angle
C2 C1 C5 125.74(19)
C2 C1 Br1 118.43(16)
C5 C1 Br1 115.83(14)
C1 C2 C3 126.6(2)
C1 C2 H2 116.7
C3 C2 H2 116.7
C4 C3 C2 127.2(2)
C4 C3 H3 116.4
C2 C3 H3 116.4
C3 C4 C11 124.44(19)
C3 C4 Br2 119.90(16)
C11 C4 Br2 115.65(14)
C6 C5 C10 117.92(19)
C6 C5 C1 122.34(18)
C10 C5 C1 119.74(18)
C7 C6 C5 121.19(19)
C7 C6 H6 119.4
C5 C6 H6 119.4
C8 C7 C6 120.3(2)
C8 C7 H7 119.8
C6 C7 H7 119.8
C7 C8 C9 119.3(2)
C7 C8 H8 120.3
C9 C8 H8 120.3
C10 C9 C8 120.8(2)
C10 C9 H9 119.6
C8 C9 H9 119.6
C9 C10 C5 120.43(19)
C9 C10 H10 119.8
C5 C10 H10 119.8
C16 C11 C12 118.25(18)
C16 C11 C4 122.00(17)
C12 C11 C4 119.73(16)
C13 C12 C11 120.87(17)
C13 C12 H12 119.6
C11 C12 H12 119.6
C12 C13 C14 120.22(18)
C12 C13 H13 119.9
C14 C13 H13 119.9
C15 C14 C13 119.36(19)
C15 C14 H14 120.3
C13 C14 H14 120.3
C16 C15 C14 120.84(18)
C16 C15 H15 119.6
C14 C15 H15 119.6
C15 C16 C11 120.44(18)
C15 C16 H16 119.8
C11 C16 H16 119.8

loop_
_geom_bond_atom_site_label_1
_geom_bond_atom_site_label_2
_geom_bond_distance
C1 C2 1.349(3)
C1 C5 1.478(3)
C1 Br1 1.913(2)
C2 C3 1.439(3)
C2 H2 0.9500
C3 C4 1.346(3)
C3 H3 0.9500
C4 C11 1.473(3)
C4 Br2 1.906(2)
C5 C6 1.394(3)
C5 C10 1.411(3)
C6 C7 1.388(3)
C6 H6 0.9500
C7 C8 1.385(3)
C7 H7 0.9500
C8 C9 1.388(3)
C8 H8 0.9500
C9 C10 1.384(3)
C9 H9 0.9500
C10 H10 0.9500
C11 C16 1.404(3)
C11 C12 1.404(3)
C12 C13 1.384(3)
C12 H12 0.9500
C13 C14 1.392(3)
C13 H13 0.9500
C14 C15 1.388(3)
C14 H14 0.9500
C15 C16 1.383(3)
C15 H15 0.9500
C16 H16 0.9500

loop_
_geom_torsion_atom_site_label_1
_geom_torsion_atom_site_label_2
_geom_torsion_atom_site_label_3
_geom_torsion_atom_site_label_4
_geom_torsion
C5 C1 C2 C3 -179.8(2)
Br1 C1 C2 C3 -0.2(3)
C1 C2 C3 C4 174.24(19)
C2 C3 C4 C11 -178.8(2)
C2 C3 C4 Br2 0.5(3)
C2 C1 C5 C6 164.9(2)
Br1 C1 C5 C6 -14.7(2)
C2 C1 C5 C10 -15.1(3)
Br1 C1 C5 C10 165.22(14)
C10 C5 C6 C7 -0.3(3)
C1 C5 C6 C7 179.63(18)
C5 C6 C7 C8 0.4(3)
C6 C7 C8 C9 0.2(3)
C7 C8 C9 C10 -0.9(3)
C8 C9 C10 C5 1.1(3)
C6 C5 C10 C9 -0.4(3)
C1 C5 C10 C9 179.64(17)
C3 C4 C11 C16 143.2(2)
Br2 C4 C11 C16 -36.2(2)
C3 C4 C11 C12 -35.1(3)
Br2 C4 C11 C12 145.59(16)
C16 C11 C12 C13 -0.3(3)
C4 C11 C12 C13 178.05(19)
C11 C12 C13 C14 -0.8(3)
C12 C13 C14 C15 1.2(3)
C13 C14 C15 C16 -0.5(3)
C14 C15 C16 C11 -0.7(3)
C12 C11 C16 C15 1.0(3)
C4 C11 C16 C15 -177.27(19)
